data_7205467
loop_
_publ_author_name
'Jali, Bigyan R.'
'Singh, Marjit W.'
'Baruah, J. B.'

_publ_section_title
;
 Polymorphs of aromatic thiolato 1, 2 or 1,4-naphthoquinones
;
_journal_issue 3
_journal_name_full CrystEngComm
_journal_page_first 763
_journal_paper_doi 10.1039/c0ce00591f
_journal_volume 13
_journal_year 2011
_chemical_formula_sum 'C24 H18 O2 S2'
_chemical_formula_weight 402.50
_chemical_name_systematic
;
?
;
_space_group_IT_number 62
_symmetry_cell_setting orthorhombic
_symmetry_space_group_name_Hall '-P 2ac 2n'
_symmetry_space_group_name_H-M 'P n m a'
_atom_sites_solution_hydrogens geom
_atom_sites_solution_primary direct
_atom_sites_solution_secondary difmap
_audit_creation_method SHELXL-97
_cell_angle_alpha 90.00
_cell_angle_beta 90.00
_cell_angle_gamma 90.00
_cell_formula_units_Z 4
_cell_length_a 16.3268(5)
_cell_length_b 22.0140(8)
_cell_length_c 5.34810(10)
_cell_measurement_reflns_used 2847
_cell_measurement_temperature 296(2)
_cell_measurement_theta_max 0.00
_cell_measurement_theta_min 0.00
_cell_volume 1922.20(10)
_computing_cell_refinement 'Bruker SMART'
_computing_data_collection 'Bruker SMART'
_computing_data_reduction 'Bruker SAINT'
_computing_molecular_graphics 'Bruker SHELXTL'
_computing_publication_material 'Bruker SHELXTL'
_computing_structure_refinement 'SHELXL-97 (Sheldrick, 1997)'
_computing_structure_solution 'SHELXS-97 (Sheldrick, 1990)'
_diffrn_ambient_temperature 296(2)
_diffrn_measured_fraction_theta_full 0.994
_diffrn_measured_fraction_theta_max 0.994
_diffrn_measurement_device_type 'CCD area detector'
_diffrn_measurement_method 'phi and omega scans'
_diffrn_radiation_monochromator graphite
_diffrn_radiation_source 'fine-focus sealed tube'
_diffrn_radiation_type MoK\a
_diffrn_radiation_wavelength 0.71073
_diffrn_reflns_av_R_equivalents 0.0464
_diffrn_reflns_av_sigmaI/netI 0.0341
_diffrn_reflns_limit_h_max 19
_diffrn_reflns_limit_h_min -21
_diffrn_reflns_limit_k_max 26
_diffrn_reflns_limit_k_min -29
_diffrn_reflns_limit_l_max 7
_diffrn_reflns_limit_l_min -7
_diffrn_reflns_number 24597
_diffrn_reflns_theta_full 28.28
_diffrn_reflns_theta_max 28.28
_diffrn_reflns_theta_min 1.85
_exptl_absorpt_coefficient_mu 0.295
_exptl_absorpt_correction_type none
_exptl_crystal_colour red
_exptl_crystal_density_diffrn 1.391
_exptl_crystal_density_method 'not measured'
_exptl_crystal_description blocks
_exptl_crystal_F_000 840
_exptl_crystal_size_max 0.38
_exptl_crystal_size_mid 0.22
_exptl_crystal_size_min 0.19
_refine_diff_density_max 0.152
_refine_diff_density_min -0.255
_refine_diff_density_rms 0.042
_refine_ls_extinction_method none
_refine_ls_goodness_of_fit_ref 1.025
_refine_ls_hydrogen_treatment constr
_refine_ls_matrix_type full
_refine_ls_number_parameters 138
_refine_ls_number_reflns 2424
_refine_ls_number_restraints 7
_refine_ls_restrained_S_all 1.035
_refine_ls_R_factor_all 0.1780
_refine_ls_R_factor_gt 0.0807
_refine_ls_shift/su_max 0.001
_refine_ls_shift/su_mean 0.000
_refine_ls_structure_factor_coef Fsqd
_refine_ls_weighting_details 'calc w=1/[\s^2^(Fo^2^)+(0.1353P)^2^+0.4267P] where P=(Fo^2^+2Fc^2^)/3'
_refine_ls_weighting_scheme calc
_refine_ls_wR_factor_gt 0.2293
_refine_ls_wR_factor_ref 0.2911
_reflns_number_gt 1043
_reflns_number_total 2424
_reflns_threshold_expression >2sigma(I)
_cod_data_source_file C0CE00591F.TXT
_cod_data_source_block m1
_cod_depositor_comments
;
The following automatic conversions were performed:
'_symmetry_cell_setting' value 'Orthorhombic' changed to 'orthorhombic'
according to '/home/saulius/struct/CIF-dictionaries/cif_core.dic'
dictionary named 'cif_core.dic' version 2.4.1 from 2010-06-29.

Automatic conversion script
Id: cif_fix_enum 1555 2011-01-17 13:19:09Z saulius 
;
_cod_original_sg_symbol_H-M Pnma
_cod_database_code 7205467

loop_
_symmetry_equiv_pos_as_xyz
'x, y, z'
'-x+1/2, -y, z+1/2'
'-x, y+1/2, -z'
'x+1/2, -y+1/2, -z+1/2'
'-x, -y, -z'
'x-1/2, y, -z-1/2'
'x, -y-1/2, z'
'-x-1/2, y-1/2, z-1/2'

loop_
_atom_site_label
_atom_site_type_symbol
_atom_site_fract_x
_atom_site_fract_y
_atom_site_fract_z
_atom_site_U_iso_or_equiv
_atom_site_adp_type
_atom_site_occupancy
_atom_site_symmetry_multiplicity
_atom_site_calc_flag
_atom_site_refinement_flags
_atom_site_disorder_assembly
_atom_site_disorder_group
S1 S 0.7617(5) 0.6934(3) 1.2204(13) 0.110(2) Uani 0.50 1 d P . 1
S1' S 0.7500(6) 0.6663(3) 1.2085(13) 0.120(2) Uani 0.50 1 d P . 2
C6 C 0.8035(2) 0.6208(2) 1.0503(8) 0.1052(13) Uani 1 1 d . . .
C12 C 0.8492(3) 0.6320(2) 0.8371(8) 0.1065(13) Uani 1 1 d . . .
H12 H 0.8511 0.6707 0.7681 0.128 Uiso 1 1 calc R . .
C11 C 0.8907(3) 0.5859(3) 0.7311(9) 0.1238(16) Uani 1 1 d . . .
H11 H 0.9213 0.5925 0.5870 0.149 Uiso 1 1 calc R . .
C9 C 0.8879(4) 0.5285(3) 0.8373(16) 0.147(2) Uani 1 1 d . . .
C8 C 0.8426(5) 0.5210(4) 1.0502(15) 0.156(2) Uani 1 1 d U . .
H8 H 0.8414 0.4828 1.1242 0.187 Uiso 1 1 calc R . .
C7 C 0.8019(4) 0.5639(3) 1.1524(14) 0.146(2) Uani 1 1 d U . .
H7 H 0.7712 0.5565 1.2957 0.175 Uiso 1 1 calc R . .
C5 C 0.6993(2) 0.71980(18) 0.9888(7) 0.1025(14) Uani 1 1 d . . .
C3 C 0.5930(2) 0.71917(16) 0.6417(7) 0.0836(10) Uani 1 1 d . . .
C1 C 0.4972(3) 0.7192(2) 0.3025(9) 0.1137(15) Uani 1 1 d . . .
H1 H 0.4648 0.6981 0.1892 0.136 Uiso 1 1 calc R . .
C2 C 0.5448(2) 0.6883(2) 0.4689(8) 0.1036(13) Uani 1 1 d . . .
H2 H 0.5450 0.6461 0.4667 0.124 Uiso 1 1 calc R . .
C4 C 0.6426(2) 0.6852(2) 0.8247(8) 0.0986(12) Uani 1 1 d . . .
O1 O 0.6366(2) 0.63052(17) 0.8454(7) 0.1349(13) Uani 1 1 d . . .
C10 C 0.9310(8) 0.4816(6) 0.728(2) 0.303(6) Uani 1 1 d . . .
H10B H 0.9253 0.4456 0.8281 0.455 Uiso 1 1 calc R . .
H10A H 0.9879 0.4924 0.7174 0.455 Uiso 1 1 calc R . .
H10C H 0.9099 0.4741 0.5636 0.455 Uiso 1 1 calc R . .

loop_
_atom_site_aniso_label
_atom_site_aniso_U_11
_atom_site_aniso_U_22
_atom_site_aniso_U_33
_atom_site_aniso_U_23
_atom_site_aniso_U_13
_atom_site_aniso_U_12
S1 0.099(2) 0.153(6) 0.0797(17) -0.020(3) -0.0095(14) 0.028(3)
S1' 0.149(5) 0.138(5) 0.074(2) 0.011(3) -0.004(2) 0.044(4)
C6 0.075(2) 0.147(4) 0.093(3) 0.024(3) -0.012(2) 0.000(2)
C12 0.105(3) 0.114(3) 0.100(3) 0.012(2) -0.001(2) 0.001(3)
C11 0.116(4) 0.140(5) 0.115(3) -0.020(3) -0.003(3) 0.013(3)
C9 0.126(4) 0.112(4) 0.203(6) -0.051(5) -0.071(4) 0.036(4)
C8 0.144(5) 0.156(5) 0.168(5) 0.047(4) -0.046(4) -0.025(3)
C7 0.121(4) 0.161(5) 0.156(5) 0.055(4) -0.036(4) -0.020(3)
C5 0.075(2) 0.158(4) 0.074(2) 0.008(2) 0.0056(18) 0.011(2)
C3 0.0608(19) 0.108(2) 0.082(2) -0.0002(17) 0.0093(16) -0.0039(17)
C1 0.076(2) 0.156(4) 0.110(3) -0.006(2) -0.009(2) -0.006(2)
C2 0.084(3) 0.116(3) 0.111(3) -0.003(3) 0.010(2) -0.007(2)
C4 0.082(3) 0.114(3) 0.100(3) 0.008(2) 0.014(2) 0.006(2)
O1 0.122(3) 0.127(3) 0.156(3) 0.027(2) -0.013(2) 0.004(2)
C10 0.302(13) 0.263(11) 0.344(15) -0.075(10) -0.132(11) 0.041(11)

loop_
_atom_type_symbol
_atom_type_description
_atom_type_scat_dispersion_real
_atom_type_scat_dispersion_imag
_atom_type_scat_source
C C 0.0033 0.0016 'International Tables Vol C Tables 4.2.6.8 and 6.1.1.4'
H H 0.0000 0.0000 'International Tables Vol C Tables 4.2.6.8 and 6.1.1.4'
O O 0.0106 0.0060 'International Tables Vol C Tables 4.2.6.8 and 6.1.1.4'
S S 0.1246 0.1234 'International Tables Vol C Tables 4.2.6.8 and 6.1.1.4'

loop_
_geom_angle_atom_site_label_1
_geom_angle_atom_site_label_2
_geom_angle_atom_site_label_3
_geom_angle
_geom_angle_site_symmetry_1
_geom_angle_site_symmetry_3
_geom_angle_publ_flag
C5 S1 C6 98.6(3) . . ?
C5 S1 S1 70.1(2) . 7_575 ?
C6 S1 S1 144.5(2) . 7_575 ?
C6 S1' C5 108.1(4) . . ?
C7 C6 C12 120.1(5) . . ?
C7 C6 S1' 110.9(5) . . ?
C12 C6 S1' 129.0(5) . . ?
C7 C6 S1 123.7(5) . . ?
C12 C6 S1 115.2(4) . . ?
S1' C6 S1 16.3(4) . . ?
C11 C12 C6 119.0(4) . . ?
C12 C11 C9 119.8(5) . . ?
C8 C9 C10 122.5(10) . . ?
C8 C9 C11 118.0(6) . . ?
C10 C9 C11 119.5(9) . . ?
C7 C8 C9 123.2(8) . . ?
C8 C7 C6 119.8(7) . . ?
C5 C5 C4 120.9(2) 7_575 . ?
C5 C5 S1 109.9(2) 7_575 . ?
C4 C5 S1 128.7(4) . . ?
C5 C5 S1' 129.3(2) 7_575 . ?
C4 C5 S1' 109.0(4) . . ?
S1 C5 S1' 19.7(3) . . ?
C3 C3 C2 119.2(2) 7_575 . ?
C3 C3 C4 120.5(2) 7_575 . ?
C2 C3 C4 120.2(4) . . ?
C1 C1 C2 119.9(3) 7_575 . ?
C1 C2 C3 120.8(4) . . ?
O1 C4 C3 121.4(4) . . ?
O1 C4 C5 120.3(4) . . ?
C3 C4 C5 118.3(4) . . ?

loop_
_geom_bond_atom_site_label_1
_geom_bond_atom_site_label_2
_geom_bond_distance
_geom_bond_site_symmetry_2
_geom_bond_publ_flag
S1 C5 1.706(8) . ?
S1 C6 1.961(7) . ?
S1 S1 2.493(12) 7_575 ?
S1' C6 1.576(9) . ?
S1' C5 1.858(8) . ?
C6 C7 1.367(7) . ?
C6 C12 1.384(6) . ?
C12 C11 1.345(6) . ?
C11 C9 1.386(8) . ?
C9 C8 1.367(9) . ?
C9 C10 1.380(11) . ?
C8 C7 1.279(9) . ?
C5 C5 1.330(8) 7_575 ?
C5 C4 1.486(6) . ?
C3 C3 1.357(7) 7_575 ?
C3 C2 1.391(5) . ?
C3 C4 1.474(6) . ?
C1 C1 1.354(11) 7_575 ?
C1 C2 1.363(6) . ?
C4 O1 1.212(5) . ?
